data_1557431
loop_
_publ_author_name
'Colacio, Enrique'
'Dominquez-Vera, Jose M.'
'Escuer, Albert'
'Kivekas, Raikko'
'Klinga, Martti'
'Romerosa, Antonio'

_publ_section_title
;
 Crystal Structure of [Ni(CTH)(NCS)2] with Linearly and Nonlinearly
 Coordinated Isothiocyanate Groups
;
_journal_name_full 'Acta Chemica Scandinavica'
_journal_page_first 178
_journal_page_last 180
_journal_paper_doi 10.3891/acta.chem.scand.50-0178
_journal_volume 50
_journal_year 1996
_chemical_formula_sum 'C18 H36 N6 Ni S2'
_chemical_formula_weight 459.36
_chemical_name_common
;
[Ni(CTH)(NCS)2]
;
_space_group_IT_number 2
_space_group_name_Hall '-P 1'
_space_group_name_H-M_alt 'P -1'
_symmetry_cell_setting triclinic
_symmetry_Int_Tables_number 2
_symmetry_space_group_name_Hall '-P 1'
_symmetry_space_group_name_H-M 'P -1'
_cell_angle_alpha 94.22(3)
_cell_angle_beta 97.53(3)
_cell_angle_gamma 92.97(3)
_cell_formula_units_Z 2
_cell_length_a 8.049(2)
_cell_length_b 9.134(2)
_cell_length_c 15.488(3)
_cell_volume 1123.6(4)
_diffrn_ambient_temperature 193
_diffrn_radiation_probe x-ray
_diffrn_radiation_type MoK\a
_diffrn_radiation_wavelength 0.71073
_exptl_absorpt_coefficient_mu 1.065
_exptl_crystal_density_diffrn 1.358
_exptl_crystal_F_000 492
_refine_ls_number_parameters 250
_refine_ls_number_reflns 2279
_refine_ls_R_factor_gt 0.0759
_refine_ls_wR_factor_gt 0.1749
_cod_data_source_file Acta-Chem-Scand-1996-50-178.cif
_cod_data_source_block 1
_cod_database_code 1557431

loop_
_space_group_symop_id
_space_group_symop_operation_xyz
1 x,y,z
2 -x,-y,-z

loop_
_atom_site_label
_atom_site_type_symbol
_atom_site_thermal_displace_type
_atom_site_fract_x
_atom_site_fract_y
_atom_site_fract_z
_atom_site_occupancy
_atom_site_U_iso_or_equiv
_atom_site_calc_flag
_atom_site_refinement_flags
_atom_site_disorder_assembly
_atom_site_disorder_group
Ni1 Ni Uiso 0.50000 0.50000 0.00000 1.000 0.0260(10) . . . .
Ni2 Ni Uiso 0.50000 1.00000 0.50000 1.000 0.0300(10) . . . .
S1 S Uiso 0.1985(3) 0.8000(3) -0.1843(2) 1.000 0.0570(10) . . . .
S2 S Uiso 0.7149(3) 0.6117(2) 0.31670(10) 1.000 0.0450(10) . . . .
N1 N Uiso 0.2869(8) 0.5798(7) -0.0756(4) 1.000 0.040(2) . . . .
N10 N Uiso 0.4110(7) 0.5557(6) 0.1176(4) 1.000 0.0330(10) . . . .
N14 N Uiso 0.4043(7) 0.2788(6) -0.0111(4) 1.000 0.0280(10) . . . .
C1 C Uiso 0.2467(9) 0.6680(8) -0.1215(5) 1.000 0.035(2) . . . .
C11 C Uiso 0.2476(8) 0.4810(8) 0.1260(5) 1.000 0.033(2) . . . .
C12 C Uiso 0.2611(9) 0.3152(8) 0.1181(4) 1.000 0.033(2) . . . .
C13 C Uiso 0.2506(9) 0.2331(7) 0.0276(5) 1.000 0.030(2) . . . .
C15 C Uiso 0.4112(9) 0.2218(7) -0.1021(5) 1.000 0.034(2) . . . .
C16 C Uiso 0.5817(7) 0.2818(6) -0.1286(4) 1.000 0.037(2) . . . .
C17 C Uiso 0.1898(7) 0.5286(6) 0.2127(4) 1.000 0.056(2) . . . .
C18 C Uiso 0.2526(10) 0.0680(9) 0.0417(5) 1.000 0.048(2) . . . .
C19 C Uiso 0.0917(9) 0.2635(9) -0.0315(5) 1.000 0.041(2) . . . .
N2 N Uiso 0.6095(8) 0.8375(7) 0.4243(4) 1.000 0.039(2) . . . .
N20 N Uiso 0.3235(7) 1.0368(7) 0.3944(4) 1.000 0.0350(10) . . . .
N24 N Uiso 0.3422(7) 0.8479(7) 0.5521(4) 1.000 0.0360(10) . . . .
C2 C Uiso 0.6562(9) 0.7457(8) 0.3798(5) 1.000 0.032(2) . . . .
C21 C Uiso 0.2160(9) 0.9058(8) 0.3571(4) 1.000 0.033(2) . . . .
C22 C Uiso 0.1176(9) 0.8451(8) 0.4265(5) 1.000 0.038(2) . . . .
C23 C Uiso 0.2026(9) 0.7522(8) 0.4970(5) 1.000 0.036(2) . . . .
C25 C Uiso 0.4562(9) 0.7721(8) 0.6157(5) 1.000 0.041(2) . . . .
C26 C Uiso 0.5803(10) 0.8875(9) 0.6669(5) 1.000 0.049(2) . . . .
C27 C Uiso 0.0926(10) 0.9406(9) 0.2791(5) 1.000 0.046(2) . . . .
C28 C Uiso 0.0715(9) 0.7085(9) 0.5538(5) 1.000 0.046(2) . . . .
C29 C Uiso 0.2683(10) 0.6146(8) 0.4552(5) 1.000 0.044(2) . . . .

loop_
_atom_type_symbol
_atom_type_description
_atom_type_scat_dispersion_real
_atom_type_scat_dispersion_imag
_atom_type_scat_source
C C 0.0033 0.0016 ' International Tables Vol C Tables 4.2.6.8 and 6.1.1.4'
N N 0.0061 0.0033 ' International Tables Vol C Tables 4.2.6.8 and 6.1.1.4'
Ni Ni 0.3393 1.1124 ' International Tables Vol C Tables 4.2.6.8 and 6.1.1.4'
S S 0.1246 0.1234 ' International Tables Vol C Tables 4.2.6.8 and 6.1.1.4'

loop_
_geom_angle_atom_site_label_1
_geom_angle_atom_site_label_2
_geom_angle_atom_site_label_3
_geom_angle
_geom_angle_site_symmetry_1
_geom_angle_site_symmetry_2
_geom_angle_site_symmetry_3
_geom_angle_publ_flag
N1 Ni1 N10 92.8(2) . . . yes
N1 Ni1 N14 95.4(2) . . . yes
N1 Ni1 N1 180.00 . . 2_665 yes
N1 Ni1 N10 87.2(2) . . 2_665 yes
N1 Ni1 N14 84.6(2) . . 2_665 yes
N10 Ni1 N14 95.2(2) . . . yes
N1 Ni1 N10 87.2(2) 2_665 . . yes
N10 Ni1 N10 180.00 . . 2_665 yes
N10 Ni1 N14 84.8(2) . . 2_665 yes
N1 Ni1 N14 84.6(2) 2_665 . . yes
N10 Ni1 N14 84.8(2) 2_665 . . yes
N14 Ni1 N14 180.00 . . 2_665 yes
N1 Ni1 N10 92.8(2) 2_665 . 2_665 yes
N1 Ni1 N14 95.4(2) 2_665 . 2_665 yes
N10 Ni1 N14 95.2(2) 2_665 . 2_665 yes
N24 Ni2 N24 180.00 . . 2_676 yes
N2 Ni2 N20 91.8(2) 2_676 . 2_676 yes
N2 Ni2 N24 94.6(2) 2_676 . 2_676 yes
N20 Ni2 N24 94.9(2) 2_676 . 2_676 yes
N2 Ni2 N20 88.2(2) 2_676 . . yes
N2 Ni2 N20 91.8(2) . . . yes
N2 Ni2 N24 94.6(2) . . . yes
N2 Ni2 N2 180.00 . . 2_676 yes
N2 Ni2 N20 88.2(2) . . 2_676 yes
N2 Ni2 N24 85.4(2) . . 2_676 yes
N20 Ni2 N24 94.9(2) . . . yes
N2 Ni2 N24 85.4(2) 2_676 . . yes
N20 Ni2 N20 180.00 . . 2_676 yes
N20 Ni2 N24 85.1(2) . . 2_676 yes
N20 Ni2 N24 85.1(2) 2_676 . . yes
Ni1 N1 C1 143.1(6) . . . yes
C11 N10 C16 115.6(5) . . 2_665 yes
Ni1 N10 C11 114.1(4) . . . yes
Ni1 N10 C16 106.5(4) . . 2_665 yes
Ni1 N14 C13 121.8(4) . . . yes
Ni1 N14 C15 106.4(4) . . . yes
C13 N14 C15 116.4(5) . . . yes
S1 C1 N1 176.7(7) . . . yes
N10 C11 C12 109.8(5) . . . yes
N10 C11 C17 111.1(6) . . . yes
C12 C11 C17 109.9(6) . . . no
C11 C12 C13 119.6(6) . . . no
N14 C13 C12 107.9(6) . . . yes
N14 C13 C18 109.0(6) . . . yes
N14 C13 C19 111.1(6) . . . yes
C12 C13 C18 106.8(6) . . . no
C12 C13 C19 111.9(6) . . . no
C18 C13 C19 110.1(6) . . . no
N14 C15 C16 107.7(5) . . . yes
N10 C16 C15 108.3(5) 2_665 . . yes
Ni2 N2 C2 174.5(6) . . . yes
Ni2 N20 C21 114.6(4) . . . yes
Ni2 N20 C26 105.3(4) . . 2_676 yes
C21 N20 C26 116.3(6) . . 2_676 yes
Ni2 N24 C23 123.4(5) . . . yes
Ni2 N24 C25 105.1(4) . . . yes
C23 N24 C25 116.2(6) . . . yes
S2 C2 N2 177.6(7) . . . yes
N20 C21 C22 110.4(5) . . . yes
N20 C21 C27 111.5(6) . . . yes
C22 C21 C27 109.1(6) . . . no
C21 C22 C23 120.9(6) . . . no
N24 C23 C22 108.0(6) . . . yes
N24 C23 C28 109.2(6) . . . yes
N24 C23 C29 111.7(6) . . . yes
C22 C23 C28 107.5(6) . . . no
C22 C23 C29 110.8(6) . . . no
C28 C23 C29 109.5(6) . . . no
N24 C25 C26 107.9(6) . . . yes
N20 C26 C25 109.4(6) 2_676 . . yes

loop_
_geom_bond_atom_site_label_1
_geom_bond_atom_site_label_2
_geom_bond_distance
_geom_bond_site_symmetry_1
_geom_bond_site_symmetry_2
_geom_bond_publ_flag
Ni1 N1 2.139(6) . . yes
Ni1 N10 2.082(6) . . yes
Ni1 N14 2.111(6) . . yes
Ni1 N1 2.139(6) . 2_665 yes
Ni1 N10 2.082(6) . 2_665 yes
Ni1 N14 2.111(6) . 2_665 yes
Ni2 N2 2.122(6) . 2_676 yes
Ni2 N20 2.080(6) . 2_676 yes
Ni2 N24 2.108(6) . 2_676 yes
Ni2 N20 2.080(6) . . yes
Ni2 N24 2.108(6) . . yes
Ni2 N2 2.122(6) . . yes
S1 C1 1.635(8) . . yes
S2 C2 1.638(8) . . yes
N1 C1 1.145(10) . . yes
N10 C16 1.479(8) . 2_665 yes
N10 C11 1.476(9) . . yes
N14 C13 1.497(9) . . yes
N14 C15 1.475(10) . . yes
C11 C12 1.521(10) . . no
C11 C17 1.519(10) . . no
C12 C13 1.530(10) . . no
C13 C18 1.540(10) . . no
C13 C19 1.523(11) . . no
C15 C16 1.567(9) . . no
N2 C2 1.155(10) . . yes
N20 C21 1.475(9) . . yes
N20 C26 1.488(10) . 2_676 yes
N24 C23 1.514(10) . . yes
N24 C25 1.490(10) . . yes
C21 C22 1.535(10) . . no
C21 C27 1.524(10) . . no
C22 C23 1.543(11) . . no
C23 C28 1.516(11) . . no
C23 C29 1.522(11) . . no
C25 C26 1.516(11) . . no

loop_
_geom_torsion_atom_site_label_1
_geom_torsion_atom_site_label_2
_geom_torsion_atom_site_label_3
_geom_torsion_atom_site_label_4
_geom_torsion
_geom_torsion_site_symmetry_1
_geom_torsion_site_symmetry_2
_geom_torsion_site_symmetry_3
_geom_torsion_site_symmetry_4
_geom_torsion_publ_flag
N10 Ni1 N1 C1 114.5(10) . . . . no
N14 Ni1 N1 C1 -150.0(10) . . . . no
N10 Ni1 N1 C1 -65.5(10) 2_665 . . . no
N14 Ni1 N1 C1 30.0(10) 2_665 . . . no
N1 Ni1 N10 C11 60.4(5) . . . . no
N1 Ni1 N10 C16 -68.3(4) . . . 2_665 no
N14 Ni1 N10 C11 -35.2(5) . . . . no
N14 Ni1 N10 C16 -163.9(4) . . . 2_665 no
N1 Ni1 N10 C11 -119.6(5) 2_665 . . . no
N14 Ni1 N10 C11 144.8(5) 2_665 . . . no
N1 Ni1 N14 C13 -64.7(5) . . . . no
N1 Ni1 N14 C15 72.0(4) . . . . no
N10 Ni1 N14 C13 28.6(5) . . . . no
N10 Ni1 N14 C15 165.3(4) . . . . no
N1 Ni1 N14 C13 115.3(5) 2_665 . . . no
N1 Ni1 N14 C15 -108.0(4) 2_665 . . . no
N10 Ni1 N14 C13 -151.4(5) 2_665 . . . no
N10 Ni1 N14 C15 -14.8(4) 2_665 . . . no
N1 Ni1 N10 C16 -111.7(4) . . 2_665 . no
N14 Ni1 N10 C16 -16.1(4) . . 2_665 . no
N20 Ni2 N24 C23 -152.1(5) 2_676 . . . no
N20 Ni2 N24 C25 -15.5(4) 2_676 . . . no
N2 Ni2 N20 C26 -109.3(5) . . 2_676 . no
N24 Ni2 N20 C26 -14.6(5) . . 2_676 . no
N2 Ni2 N20 C21 58.5(5) . . . . no
N2 Ni2 N20 C26 -70.7(5) . . . 2_676 no
N24 Ni2 N20 C21 -36.3(5) . . . . no
N24 Ni2 N20 C26 -165.4(5) . . . 2_676 no
N2 Ni2 N20 C21 -121.5(5) 2_676 . . . no
N24 Ni2 N20 C21 143.7(5) 2_676 . . . no
N2 Ni2 N24 C23 -64.3(5) . . . . no
N2 Ni2 N24 C25 72.3(5) . . . . no
N20 Ni2 N24 C23 27.9(5) . . . . no
N20 Ni2 N24 C25 164.5(4) . . . . no
N2 Ni2 N24 C23 115.7(5) 2_676 . . . no
N2 Ni2 N24 C25 -107.7(5) 2_676 . . . no
Ni1 N10 C11 C12 59.1(6) . . . . no
Ni1 N10 C11 C17 -179.2(4) . . . . no
C16 N10 C11 C12 -177.0(5) 2_665 . . . no
C11 N10 C16 C15 -170.6(6) . . 2_665 2_665 no
C16 N10 C11 C17 -55.3(7) 2_665 . . . no
Ni1 N14 C13 C18 -157.6(5) . . . . no
Ni1 N14 C13 C19 80.9(7) . . . . no
C15 N14 C13 C12 -174.7(5) . . . . no
C15 N14 C13 C18 69.8(7) . . . . no
C15 N14 C13 C19 -51.8(7) . . . . no
Ni1 N14 C15 C16 41.2(5) . . . . no
Ni1 N14 C13 C12 -42.0(7) . . . . no
C13 N14 C15 C16 -179.5(5) . . . . no
C17 C11 C12 C13 156.8(6) . . . . no
N10 C11 C12 C13 -80.8(8) . . . . no
C11 C12 C13 N14 67.9(8) . . . . no
C11 C12 C13 C19 -54.6(8) . . . . no
C11 C12 C13 C18 -175.1(6) . . . . no
N14 C15 C16 N10 -57.8(6) . . . 2_665 no
Ni2 N20 C21 C22 59.8(7) . . . . no
Ni2 N20 C21 C27 -178.9(5) . . . . no
C26 N20 C21 C22 -176.8(6) 2_676 . . . no
C26 N20 C21 C27 -55.4(8) 2_676 . . . no
C21 N20 C26 C25 -170.8(6) . . 2_676 2_676 no
Ni2 N24 C23 C22 -38.9(7) . . . . no
Ni2 N24 C23 C28 -155.6(5) . . . . no
Ni2 N24 C23 C29 83.1(7) . . . . no
C25 N24 C23 C22 -171.3(6) . . . . no
C25 N24 C23 C28 72.1(8) . . . . no
C25 N24 C23 C29 -49.2(8) . . . . no
Ni2 N24 C25 C26 42.6(6) . . . . no
C23 N24 C25 C26 -177.2(6) . . . . no
N20 C21 C22 C23 -78.2(8) . . . . no
C27 C21 C22 C23 158.9(7) . . . . no
C21 C22 C23 N24 63.0(8) . . . . no
C21 C22 C23 C28 -179.3(6) . . . . no
C21 C22 C23 C29 -59.6(9) . . . . no
N24 C25 C26 N20 -59.2(8) . . . 2_676 no
